data_7714270
loop_
_publ_author_name
'Kannan, Ramkumar'
'Nayak, Prakash'
'Arumugam, Ramar'
'Krishna Rao, D.'
'Mote, Kaustubh R.'
'Murali, Anna Chandrasekar'
'Venkatasubbaiah, Krishnan'
'Chandrasekhar, Vadapalli'

_publ_section_title
;
 Blue Emissive Amidinate Based Tetra coordinate Boron Compounds
;
_journal_name_full 'Dalton Transactions'
_journal_paper_doi 10.1039/D3DT03378C
_journal_year 2023
_chemical_formula_moiety 'C23 H27 B F2 N2'
_chemical_formula_sum 'C23 H27 B F2 N2'
_chemical_formula_weight 380.27
_space_group_crystal_system monoclinic
_space_group_IT_number 14
_space_group_name_Hall '-P 2yn'
_space_group_name_H-M_alt 'P 1 21/n 1'
_atom_sites_solution_hydrogens geom
_audit_creation_date 2023-10-18
_audit_creation_method
;
Olex2 1.5
(compiled 2022.04.07 svn.rca3783a0 for OlexSys, GUI svn.r6498)
;
_audit_update_record
;
2023-10-20 deposited with the CCDC.	2023-10-20 downloaded from the CCDC.
;
_cell_angle_alpha 90
_cell_angle_beta 102.996(7)
_cell_angle_gamma 90
_cell_formula_units_Z 4
_cell_length_a 11.8480(9)
_cell_length_b 9.1474(6)
_cell_length_c 20.2739(13)
_cell_measurement_reflns_used 7360
_cell_measurement_temperature 293(2)
_cell_measurement_theta_max 26.3490
_cell_measurement_theta_min 3.0290
_cell_volume 2141.0(3)
_computing_cell_refinement 'CrysAlisPro 1.171.39.29d (Rigaku OD, 2017)'
_computing_data_collection 'CrysAlisPro 1.171.39.29d (Rigaku OD, 2017)'
_computing_data_reduction 'CrysAlisPro 1.171.39.29d (Rigaku OD, 2017)'
_computing_molecular_graphics 'Olex2 1.5 (Dolomanov et al., 2009)'
_computing_publication_material 'Olex2 1.5 (Dolomanov et al., 2009)'
_computing_structure_refinement 'SHELXL 2018/3 (Sheldrick, 2015)'
_computing_structure_solution 'SHELXT 2018/2 (Sheldrick, 2018)'
_diffrn_ambient_temperature 293(2)
_diffrn_measured_fraction_theta_full 0.983
_diffrn_measured_fraction_theta_max 0.983
_diffrn_measurement_device_type 'XtaLAB AFC12 (RINC): Kappa single'
_diffrn_measurement_method '\w scans'
_diffrn_radiation_type MoK\a
_diffrn_radiation_wavelength 0.71073
_diffrn_reflns_av_R_equivalents 0.1940
_diffrn_reflns_av_unetI/netI 0.0902
_diffrn_reflns_Laue_measured_fraction_full 0.983
_diffrn_reflns_Laue_measured_fraction_max 0.983
_diffrn_reflns_limit_h_max 12
_diffrn_reflns_limit_h_min -14
_diffrn_reflns_limit_k_max 10
_diffrn_reflns_limit_k_min -10
_diffrn_reflns_limit_l_max 24
_diffrn_reflns_limit_l_min -23
_diffrn_reflns_number 20843
_diffrn_reflns_point_group_measured_fraction_full 0.983
_diffrn_reflns_point_group_measured_fraction_max 0.983
_diffrn_reflns_theta_full 24.999
_diffrn_reflns_theta_max 24.999
_diffrn_reflns_theta_min 2.841
_exptl_absorpt_coefficient_mu 0.080
_exptl_absorpt_correction_T_max 1.00000
_exptl_absorpt_correction_T_min 0.77081
_exptl_absorpt_correction_type multi-scan
_exptl_absorpt_process_details
;
CrysAlisPro 1.171.39.29d (Rigaku Oxford Diffraction, 2017)
Empirical absorption correction using spherical harmonics,
 implemented in SCALE3 ABSPACK scaling algorithm.
;
_exptl_crystal_colour colourless
_exptl_crystal_colour_primary colourless
_exptl_crystal_density_diffrn 1.180
_exptl_crystal_description Needle
_exptl_crystal_F_000 808
_exptl_crystal_size_max 0.12
_exptl_crystal_size_mid 0.1
_exptl_crystal_size_min 0.08
_refine_diff_density_max 0.362
_refine_diff_density_min -0.238
_refine_diff_density_rms 0.060
_refine_ls_extinction_method none
_refine_ls_goodness_of_fit_ref 1.074
_refine_ls_hydrogen_treatment constr
_refine_ls_matrix_type full
_refine_ls_number_parameters 290
_refine_ls_number_reflns 3702
_refine_ls_number_restraints 129
_refine_ls_restrained_S_all 1.070
_refine_ls_R_factor_all 0.1068
_refine_ls_R_factor_gt 0.0806
_refine_ls_shift/su_max 0.002
_refine_ls_shift/su_mean 0.000
_refine_ls_structure_factor_coef Fsqd
_refine_ls_weighting_details 'w=1/[\s^2^(Fo^2^)+(0.1544P)^2^+0.1759P] where P=(Fo^2^+2Fc^2^)/3'
_refine_ls_weighting_scheme calc
_refine_ls_wR_factor_gt 0.2361
_refine_ls_wR_factor_ref 0.2596
_reflns_Friedel_coverage 0.000
_reflns_number_gt 2490
_reflns_number_total 3702
_reflns_threshold_expression 'I > 2\s(I)'
_cod_data_source_file d3dt03378c2.cif
_cod_data_source_block 3-BF2
_cod_database_code 7714270
_shelx_shelxl_version_number 2018/3
_shelx_space_group_comment
;
The symmetry employed for this shelxl refinement is uniquely defined
by the following loop, which should always be used as a source of
symmetry information in preference to the above space-group names.
They are only intended as comments.
;
_olex2_refinement_description
;
1. Fixed Uiso
 At 1.2 times of:
  All C(H) groups
 At 1.5 times of:
  All C(H,H,H) groups
2. Restrained distances
 C20-C21 \\sim C20-C21A
 with sigma of 0.02
 C20-C22 \\sim C20-C22A
 with sigma of 0.02
 C20-C23 \\sim C20-C23A
 with sigma of 0.02
3. Uiso/Uaniso restraints and constraints
C20 \\sim C21 \\sim C22 \\sim C23: within 3A with sigma of 0.02 and sigma for
terminal atoms of 0.04 within 3A
C20 \\sim C21 \\sim C22 \\sim C23 \\sim C21A \\sim C22A \\sim C23A: within 3A
with sigma of 0.02 and sigma for terminal atoms of 0.04 within 3A
4. Others
 Sof(C21A)=Sof(H21D)=Sof(H21E)=Sof(H21F)=Sof(C22A)=Sof(H22D)=Sof(H22E)=
 Sof(H22F)=Sof(C23A)=Sof(H23D)=Sof(H23E)=Sof(H23F)=1-FVAR(1)
 Sof(C21)=Sof(H21A)=Sof(H21B)=Sof(H21C)=Sof(C22)=Sof(H22A)=Sof(H22B)=Sof(H22C)=
 Sof(C23)=Sof(H23A)=Sof(H23B)=Sof(H23C)=FVAR(1)
5.a Aromatic/amide H refined with riding coordinates:
 C15(H15), C13(H13), C6(H6), C11(H11), C3(H3), C10(H10), C4(H4), C8(H8), C9(H9)
5.b Idealised Me refined as rotating group:
 C18(H18A,H18B,H18C), C19(H19A,H19B,H19C), C17(H17A,H17B,H17C), C21(H21A,H21B,
 H21C), C22(H22A,H22B,H22C), C23(H23A,H23B,H23C), C21A(H21D,H21E,H21F),
 C22A(H22D,H22E,H22F), C23A(H23D,H23E,H23F)
;
_olex2_submission_special_instructions 'No special instructions were received'

loop_
_space_group_symop_operation_xyz
'x, y, z'
'-x+1/2, y+1/2, -z+1/2'
'-x, -y, -z'
'x-1/2, -y-1/2, z-1/2'

loop_
_atom_site_label
_atom_site_type_symbol
_atom_site_fract_x
_atom_site_fract_y
_atom_site_fract_z
_atom_site_U_iso_or_equiv
_atom_site_adp_type
_atom_site_occupancy
_atom_site_site_symmetry_order
_atom_site_calc_flag
_atom_site_refinement_flags_posn
_atom_site_refinement_flags_adp
_atom_site_refinement_flags_occupancy
_atom_site_disorder_assembly
_atom_site_disorder_group
F2 F 0.52236(18) -0.0607(2) 0.90834(10) 0.0901(7) Uani 1 1 d . . . . .
F1 F 0.68865(16) 0.0301(3) 0.89517(11) 0.0957(8) Uani 1 1 d . . . . .
N1 N 0.5181(2) 0.1888(3) 0.85702(11) 0.0637(7) Uani 1 1 d . . . . .
N2 N 0.5297(3) 0.0223(3) 0.79227(12) 0.0661(8) Uani 1 1 d . . . . .
C2 C 0.4422(2) 0.2536(3) 0.73367(13) 0.0478(7) Uani 1 1 d . . . . .
C5 C 0.3398(2) 0.4387(3) 0.62654(14) 0.0505(7) Uani 1 1 d . . . . .
C12 C 0.4841(2) 0.6147(3) 0.56581(13) 0.0506(7) Uani 1 1 d . . . . .
C1 C 0.4947(2) 0.1591(3) 0.79209(12) 0.0454(7) Uani 1 1 d . . . . .
C14 C 0.4632(2) 0.4315(3) 0.64877(12) 0.0451(7) Uani 1 1 d . . . . .
C15 C 0.5102(2) 0.3357(3) 0.70311(13) 0.0479(7) Uani 1 1 d . . . . .
H15 H 0.590249 0.329348 0.718084 0.058 Uiso 1 1 calc R U . . .
C7 C 0.3602(3) 0.6237(3) 0.54405(13) 0.0534(7) Uani 1 1 d . . . . .
C13 C 0.5321(2) 0.5174(3) 0.61726(13) 0.0500(7) Uani 1 1 d . . . . .
H13 H 0.612229 0.509781 0.630858 0.060 Uiso 1 1 calc R U . . .
C6 C 0.2921(2) 0.5346(3) 0.57417(14) 0.0570(8) Uani 1 1 d . . . . .
H6 H 0.211997 0.538619 0.559055 0.068 Uiso 1 1 calc R U . . .
C16 C 0.5147(3) 0.3249(3) 0.89556(15) 0.0600(8) Uani 1 1 d . . . . .
C11 C 0.5537(3) 0.7056(3) 0.53444(15) 0.0613(8) Uani 1 1 d . . . . .
H11 H 0.633937 0.698680 0.547332 0.074 Uiso 1 1 calc R U . . .
C3 C 0.3191(2) 0.2591(3) 0.71068(15) 0.0587(8) Uani 1 1 d . . . . .
H3 H 0.272340 0.201397 0.731329 0.070 Uiso 1 1 calc R U . . .
C10 C 0.5039(3) 0.8032(3) 0.48541(16) 0.0705(9) Uani 1 1 d . . . . .
H10 H 0.550073 0.862559 0.465114 0.085 Uiso 1 1 calc R U . . .
C4 C 0.2709(2) 0.3481(3) 0.65893(15) 0.0601(8) Uani 1 1 d . . . . .
H4 H 0.190693 0.350317 0.644075 0.072 Uiso 1 1 calc R U . . .
C8 C 0.3126(3) 0.7269(3) 0.49264(15) 0.0667(9) Uani 1 1 d . . . . .
H8 H 0.232670 0.734337 0.477574 0.080 Uiso 1 1 calc R U . . .
C20 C 0.5367(3) -0.0822(3) 0.73886(15) 0.0635(8) Uani 1 1 d D U . . .
C9 C 0.3820(3) 0.8133(3) 0.46575(17) 0.0747(10) Uani 1 1 d . . . . .
H9 H 0.348865 0.881861 0.433250 0.090 Uiso 1 1 calc R U . . .
B1 B 0.5723(3) 0.0326(4) 0.87102(16) 0.0524(8) Uani 1 1 d . . . . .
C18 C 0.6055(4) 0.4275(4) 0.8841(2) 0.0973(13) Uani 1 1 d . . . . .
H18A H 0.678790 0.378109 0.892453 0.146 Uiso 1 1 calc R U . . .
H18B H 0.610227 0.509275 0.914305 0.146 Uiso 1 1 calc R U . . .
H18C H 0.586093 0.461581 0.838146 0.146 Uiso 1 1 calc R U . . .
C19 C 0.5395(4) 0.2802(4) 0.96979(17) 0.1020(14) Uani 1 1 d . . . . .
H19A H 0.483279 0.209395 0.976399 0.153 Uiso 1 1 calc R U . . .
H19B H 0.535257 0.364643 0.997251 0.153 Uiso 1 1 calc R U . . .
H19C H 0.615637 0.238413 0.982508 0.153 Uiso 1 1 calc R U . . .
C17 C 0.3942(3) 0.3913(5) 0.8763(2) 0.1050(15) Uani 1 1 d . . . . .
H17A H 0.380114 0.426837 0.830604 0.157 Uiso 1 1 calc R U . . .
H17B H 0.388744 0.470794 0.906315 0.157 Uiso 1 1 calc R U . . .
H17C H 0.337713 0.318200 0.879746 0.157 Uiso 1 1 calc R U . . .
C21 C 0.6387(5) -0.0402(8) 0.7106(4) 0.097(2) Uani 0.801(9) 1 d D U P A 1
H21A H 0.623049 0.050830 0.686739 0.146 Uiso 0.801(9) 1 calc R U P A 1
H21B H 0.652517 -0.114811 0.680025 0.146 Uiso 0.801(9) 1 calc R U P A 1
H21C H 0.705963 -0.029799 0.746896 0.146 Uiso 0.801(9) 1 calc R U P A 1
C22 C 0.4258(4) -0.0818(7) 0.6836(3) 0.101(2) Uani 0.801(9) 1 d D U P A 1
H22A H 0.360122 -0.088243 0.703844 0.152 Uiso 0.801(9) 1 calc R U P A 1
H22B H 0.425979 -0.163960 0.654140 0.152 Uiso 0.801(9) 1 calc R U P A 1
H22C H 0.421408 0.007046 0.657928 0.152 Uiso 0.801(9) 1 calc R U P A 1
C23 C 0.5543(9) -0.2308(5) 0.7728(3) 0.115(3) Uani 0.801(9) 1 d D U P A 1
H23A H 0.622039 -0.228449 0.809114 0.172 Uiso 0.801(9) 1 calc R U P A 1
H23B H 0.564031 -0.303322 0.740280 0.172 Uiso 0.801(9) 1 calc R U P A 1
H23C H 0.487870 -0.254776 0.790425 0.172 Uiso 0.801(9) 1 calc R U P A 1
C21A C 0.641(2) -0.188(3) 0.7636(15) 0.108(7) Uani 0.199(9) 1 d D U P A 2
H21D H 0.708253 -0.149958 0.750825 0.162 Uiso 0.199(9) 1 calc R U P A 2
H21E H 0.622368 -0.282437 0.743339 0.162 Uiso 0.199(9) 1 calc R U P A 2
H21F H 0.655774 -0.197021 0.812010 0.162 Uiso 0.199(9) 1 calc R U P A 2
C22A C 0.587(3) -0.032(4) 0.6796(13) 0.110(7) Uani 0.199(9) 1 d D U P A 2
H22D H 0.527032 0.011885 0.645571 0.165 Uiso 0.199(9) 1 calc R U P A 2
H22E H 0.618992 -0.114024 0.660789 0.165 Uiso 0.199(9) 1 calc R U P A 2
H22F H 0.647051 0.039031 0.695380 0.165 Uiso 0.199(9) 1 calc R U P A 2
C23A C 0.4320(17) -0.177(3) 0.7286(15) 0.106(6) Uani 0.199(9) 1 d D U P A 2
H23D H 0.385490 -0.148928 0.759596 0.159 Uiso 0.199(9) 1 calc R U P A 2
H23E H 0.455449 -0.277428 0.736686 0.159 Uiso 0.199(9) 1 calc R U P A 2
H23F H 0.387750 -0.166889 0.683005 0.159 Uiso 0.199(9) 1 calc R U P A 2

loop_
_atom_site_aniso_label
_atom_site_aniso_U_11
_atom_site_aniso_U_22
_atom_site_aniso_U_33
_atom_site_aniso_U_23
_atom_site_aniso_U_13
_atom_site_aniso_U_12
F2 0.0940(15) 0.1015(15) 0.0740(13) 0.0291(11) 0.0174(11) -0.0231(11)
F1 0.0551(11) 0.1254(18) 0.0974(16) 0.0291(13) -0.0021(10) 0.0096(10)
N1 0.0892(18) 0.0586(15) 0.0396(13) -0.0074(10) 0.0067(12) 0.0137(12)
N2 0.0996(19) 0.0473(14) 0.0473(14) -0.0053(10) 0.0080(13) 0.0107(13)
C2 0.0503(15) 0.0490(15) 0.0426(14) -0.0030(11) 0.0075(12) 0.0013(12)
C5 0.0498(15) 0.0529(16) 0.0464(15) -0.0031(12) 0.0055(12) 0.0044(12)
C12 0.0683(17) 0.0413(14) 0.0421(15) -0.0071(11) 0.0123(13) -0.0003(12)
C1 0.0430(14) 0.0523(16) 0.0407(15) -0.0014(11) 0.0090(11) -0.0014(11)
C14 0.0507(15) 0.0447(14) 0.0381(13) -0.0057(10) 0.0063(11) 0.0014(11)
C15 0.0442(14) 0.0526(15) 0.0447(15) -0.0011(12) 0.0051(12) 0.0032(11)
C7 0.0643(17) 0.0498(15) 0.0415(15) -0.0075(12) 0.0024(13) 0.0071(13)
C13 0.0505(15) 0.0499(15) 0.0464(15) -0.0049(12) 0.0041(12) 0.0012(12)
C6 0.0537(16) 0.0611(17) 0.0515(16) 0.0009(13) 0.0020(13) 0.0053(13)
C16 0.0706(19) 0.0567(17) 0.0511(16) -0.0117(13) 0.0103(14) 0.0019(14)
C11 0.079(2) 0.0512(16) 0.0534(16) -0.0032(13) 0.0137(15) -0.0029(14)
C3 0.0485(16) 0.0690(18) 0.0580(17) 0.0098(14) 0.0106(13) -0.0019(13)
C10 0.103(3) 0.0520(17) 0.0585(18) 0.0022(14) 0.0219(18) -0.0051(16)
C4 0.0435(15) 0.0754(19) 0.0584(18) 0.0038(15) 0.0050(13) 0.0009(13)
C8 0.078(2) 0.0626(19) 0.0541(18) 0.0060(15) 0.0040(16) 0.0116(16)
C20 0.079(2) 0.0534(17) 0.0585(18) -0.0100(13) 0.0170(15) 0.0026(14)
C9 0.104(3) 0.0584(19) 0.0571(19) 0.0073(15) 0.0075(19) 0.0099(18)
B1 0.0503(17) 0.0575(18) 0.0470(18) 0.0004(14) 0.0056(14) 0.0000(14)
C18 0.110(3) 0.091(3) 0.092(3) -0.018(2) 0.028(2) -0.030(2)
C19 0.158(4) 0.088(3) 0.056(2) -0.0187(18) 0.015(2) 0.008(3)
C17 0.090(3) 0.113(3) 0.106(3) -0.047(3) 0.009(2) 0.023(2)
C21 0.080(4) 0.110(4) 0.110(5) -0.022(4) 0.041(3) 0.004(3)
C22 0.085(3) 0.106(4) 0.105(4) -0.061(3) 0.002(3) 0.000(3)
C23 0.200(8) 0.053(3) 0.101(4) -0.009(2) 0.055(4) 0.018(3)
C21A 0.097(12) 0.088(11) 0.134(13) -0.049(10) 0.014(11) 0.018(10)
C22A 0.135(15) 0.088(12) 0.114(14) -0.018(12) 0.044(12) -0.012(13)
C23A 0.092(11) 0.113(13) 0.110(13) -0.040(11) 0.017(11) -0.004(11)

loop_
_atom_type_symbol
_atom_type_description
_atom_type_scat_dispersion_real
_atom_type_scat_dispersion_imag
_atom_type_scat_source
C C 0.0033 0.0016 'International Tables Vol C Tables 4.2.6.8 and 6.1.1.4'
H H 0.0000 0.0000 'International Tables Vol C Tables 4.2.6.8 and 6.1.1.4'
B B 0.0013 0.0007 'International Tables Vol C Tables 4.2.6.8 and 6.1.1.4'
F F 0.0171 0.0103 'International Tables Vol C Tables 4.2.6.8 and 6.1.1.4'
N N 0.0061 0.0033 'International Tables Vol C Tables 4.2.6.8 and 6.1.1.4'

loop_
_geom_angle_atom_site_label_1
_geom_angle_atom_site_label_2
_geom_angle_atom_site_label_3
_geom_angle
_geom_angle_site_symmetry_1
_geom_angle_site_symmetry_3
_geom_angle_publ_flag
C1 N1 C16 133.0(2) . . ?
C1 N1 B1 88.7(2) . . ?
C16 N1 B1 137.1(2) . . ?
C1 N2 C20 133.6(2) . . ?
C1 N2 B1 88.6(2) . . ?
C20 N2 B1 137.4(2) . . ?
C15 C2 C1 120.2(2) . . ?
C15 C2 C3 120.1(2) . . ?
C3 C2 C1 119.6(2) . . ?
C6 C5 C14 118.6(3) . . ?
C6 C5 C4 122.8(3) . . ?
C4 C5 C14 118.6(2) . . ?
C13 C12 C7 118.9(3) . . ?
C13 C12 C11 122.0(3) . . ?
C11 C12 C7 119.1(2) . . ?
N1 C1 N2 101.5(2) . . ?
N1 C1 C2 129.4(2) . . ?
N2 C1 C2 129.1(2) . . ?
C15 C14 C5 117.9(2) . . ?
C13 C14 C5 119.6(2) . . ?
C13 C14 C15 122.5(2) . . ?
C2 C15 C14 121.9(2) . . ?
C2 C15 H15 119.1 . . ?
C14 C15 H15 119.1 . . ?
C6 C7 C12 119.2(2) . . ?
C6 C7 C8 122.7(3) . . ?
C8 C7 C12 118.1(3) . . ?
C12 C13 H13 119.2 . . ?
C14 C13 C12 121.6(3) . . ?
C14 C13 H13 119.2 . . ?
C5 C6 H6 119.0 . . ?
C7 C6 C5 122.0(3) . . ?
C7 C6 H6 119.0 . . ?
N1 C16 C18 110.1(3) . . ?
N1 C16 C19 105.9(3) . . ?
N1 C16 C17 109.7(3) . . ?
C18 C16 C19 109.8(3) . . ?
C18 C16 C17 112.3(3) . . ?
C17 C16 C19 108.8(3) . . ?
C12 C11 H11 119.7 . . ?
C10 C11 C12 120.6(3) . . ?
C10 C11 H11 119.7 . . ?
C2 C3 H3 120.1 . . ?
C4 C3 C2 119.8(3) . . ?
C4 C3 H3 120.1 . . ?
C11 C10 H10 120.2 . . ?
C11 C10 C9 119.6(3) . . ?
C9 C10 H10 120.2 . . ?
C5 C4 H4 119.2 . . ?
C3 C4 C5 121.6(3) . . ?
C3 C4 H4 119.2 . . ?
C7 C8 H8 119.7 . . ?
C9 C8 C7 120.7(3) . . ?
C9 C8 H8 119.7 . . ?
N2 C20 C21 107.5(4) . . ?
N2 C20 C22 111.1(3) . . ?
N2 C20 C23 106.0(3) . . ?
N2 C20 C21A 109.9(9) . . ?
N2 C20 C22A 118.8(12) . . ?
N2 C20 C23A 107.5(9) . . ?
C21 C20 C22 110.8(4) . . ?
C21 C20 C23 111.3(5) . . ?
C23 C20 C22 110.1(4) . . ?
C22A C20 C21A 91.2(18) . . ?
C23A C20 C21A 104.8(16) . . ?
C23A C20 C22A 121.8(16) . . ?
C10 C9 H9 119.1 . . ?
C8 C9 C10 121.9(3) . . ?
C8 C9 H9 119.1 . . ?
F2 B1 N1 117.5(3) . . ?
F2 B1 N2 116.7(2) . . ?
F1 B1 F2 108.8(2) . . ?
F1 B1 N1 115.0(3) . . ?
F1 B1 N2 115.8(3) . . ?
N2 B1 N1 81.10(19) . . ?
C16 C18 H18A 109.5 . . ?
C16 C18 H18B 109.5 . . ?
C16 C18 H18C 109.5 . . ?
H18A C18 H18B 109.5 . . ?
H18A C18 H18C 109.5 . . ?
H18B C18 H18C 109.5 . . ?
C16 C19 H19A 109.5 . . ?
C16 C19 H19B 109.5 . . ?
C16 C19 H19C 109.5 . . ?
H19A C19 H19B 109.5 . . ?
H19A C19 H19C 109.5 . . ?
H19B C19 H19C 109.5 . . ?
C16 C17 H17A 109.5 . . ?
C16 C17 H17B 109.5 . . ?
C16 C17 H17C 109.5 . . ?
H17A C17 H17B 109.5 . . ?
H17A C17 H17C 109.5 . . ?
H17B C17 H17C 109.5 . . ?
C20 C21 H21A 109.5 . . ?
C20 C21 H21B 109.5 . . ?
C20 C21 H21C 109.5 . . ?
H21A C21 H21B 109.5 . . ?
H21A C21 H21C 109.5 . . ?
H21B C21 H21C 109.5 . . ?
C20 C22 H22A 109.5 . . ?
C20 C22 H22B 109.5 . . ?
C20 C22 H22C 109.5 . . ?
H22A C22 H22B 109.5 . . ?
H22A C22 H22C 109.5 . . ?
H22B C22 H22C 109.5 . . ?
C20 C23 H23A 109.5 . . ?
C20 C23 H23B 109.5 . . ?
C20 C23 H23C 109.5 . . ?
H23A C23 H23B 109.5 . . ?
H23A C23 H23C 109.5 . . ?
H23B C23 H23C 109.5 . . ?
C20 C21A H21D 109.5 . . ?
C20 C21A H21E 109.5 . . ?
C20 C21A H21F 109.5 . . ?
H21D C21A H21E 109.5 . . ?
H21D C21A H21F 109.5 . . ?
H21E C21A H21F 109.5 . . ?
C20 C22A H22D 109.5 . . ?
C20 C22A H22E 109.5 . . ?
C20 C22A H22F 109.5 . . ?
H22D C22A H22E 109.5 . . ?
H22D C22A H22F 109.5 . . ?
H22E C22A H22F 109.5 . . ?
C20 C23A H23D 109.5 . . ?
C20 C23A H23E 109.5 . . ?
C20 C23A H23F 109.5 . . ?
H23D C23A H23E 109.5 . . ?
H23D C23A H23F 109.5 . . ?
H23E C23A H23F 109.5 . . ?

loop_
_geom_bond_atom_site_label_1
_geom_bond_atom_site_label_2
_geom_bond_distance
_geom_bond_site_symmetry_2
_geom_bond_publ_flag
F2 B1 1.361(4) . ?
F1 B1 1.356(4) . ?
N1 C1 1.312(3) . ?
N1 C16 1.475(4) . ?
N1 B1 1.566(4) . ?
N2 C1 1.317(3) . ?
N2 C20 1.461(4) . ?
N2 B1 1.565(4) . ?
C2 C1 1.486(3) . ?
C2 C15 1.350(4) . ?
C2 C3 1.428(4) . ?
C5 C14 1.431(4) . ?
C5 C6 1.395(4) . ?
C5 C4 1.423(4) . ?
C12 C7 1.437(4) . ?
C12 C13 1.392(4) . ?
C12 C11 1.418(4) . ?
C14 C15 1.420(4) . ?
C14 C13 1.388(4) . ?
C15 H15 0.9300 . ?
C7 C6 1.382(4) . ?
C7 C8 1.425(4) . ?
C13 H13 0.9300 . ?
C6 H6 0.9300 . ?
C16 C18 1.485(5) . ?
C16 C19 1.523(5) . ?
C16 C17 1.519(5) . ?
C11 H11 0.9300 . ?
C11 C10 1.367(4) . ?
C3 H3 0.9300 . ?
C3 C4 1.349(4) . ?
C10 H10 0.9300 . ?
C10 C9 1.413(5) . ?
C4 H4 0.9300 . ?
C8 H8 0.9300 . ?
C8 C9 1.342(5) . ?
C20 C21 1.499(7) . ?
C20 C22 1.523(6) . ?
C20 C23 1.517(6) . ?
C20 C21A 1.559(16) . ?
C20 C22A 1.528(18) . ?
C20 C23A 1.491(16) . ?
C9 H9 0.9300 . ?
C18 H18A 0.9600 . ?
C18 H18B 0.9600 . ?
C18 H18C 0.9600 . ?
C19 H19A 0.9600 . ?
C19 H19B 0.9600 . ?
C19 H19C 0.9600 . ?
C17 H17A 0.9600 . ?
C17 H17B 0.9600 . ?
C17 H17C 0.9600 . ?
C21 H21A 0.9600 . ?
C21 H21B 0.9600 . ?
C21 H21C 0.9600 . ?
C22 H22A 0.9600 . ?
C22 H22B 0.9600 . ?
C22 H22C 0.9600 . ?
C23 H23A 0.9600 . ?
C23 H23B 0.9600 . ?
C23 H23C 0.9600 . ?
C21A H21D 0.9600 . ?
C21A H21E 0.9600 . ?
C21A H21F 0.9600 . ?
C22A H22D 0.9600 . ?
C22A H22E 0.9600 . ?
C22A H22F 0.9600 . ?
C23A H23D 0.9600 . ?
C23A H23E 0.9600 . ?
C23A H23F 0.9600 . ?

loop_
_geom_torsion_atom_site_label_1
_geom_torsion_atom_site_label_2
_geom_torsion_atom_site_label_3
_geom_torsion_atom_site_label_4
_geom_torsion
_geom_torsion_site_symmetry_1
_geom_torsion_site_symmetry_2
_geom_torsion_site_symmetry_3
_geom_torsion_site_symmetry_4
_geom_torsion_publ_flag
C2 C3 C4 C5 -0.5(4) . . . . ?
C5 C14 C15 C2 -0.2(4) . . . . ?
C5 C14 C13 C12 2.2(4) . . . . ?
C12 C7 C6 C5 1.9(4) . . . . ?
C12 C7 C8 C9 -0.3(4) . . . . ?
C12 C11 C10 C9 -0.1(4) . . . . ?
C1 N1 C16 C18 -67.4(4) . . . . ?
C1 N1 C16 C19 173.9(3) . . . . ?
C1 N1 C16 C17 56.6(5) . . . . ?
C1 N1 B1 F2 -118.1(3) . . . . ?
C1 N1 B1 F1 111.8(3) . . . . ?
C1 N1 B1 N2 -2.6(2) . . . . ?
C1 N2 C20 C21 75.6(5) . . . . ?
C1 N2 C20 C22 -45.7(6) . . . . ?
C1 N2 C20 C23 -165.3(5) . . . . ?
C1 N2 C20 C21A 148.6(15) . . . . ?
C1 N2 C20 C22A 45.7(17) . . . . ?
C1 N2 C20 C23A -97.9(14) . . . . ?
C1 N2 B1 F2 119.0(3) . . . . ?
C1 N2 B1 F1 -111.0(3) . . . . ?
C1 N2 B1 N1 2.6(2) . . . . ?
C1 C2 C15 C14 -177.7(2) . . . . ?
C1 C2 C3 C4 178.0(3) . . . . ?
C14 C5 C6 C7 -1.0(4) . . . . ?
C14 C5 C4 C3 1.6(4) . . . . ?
C15 C2 C1 N1 91.1(4) . . . . ?
C15 C2 C1 N2 -89.3(4) . . . . ?
C15 C2 C3 C4 -1.0(4) . . . . ?
C15 C14 C13 C12 -177.5(2) . . . . ?
C7 C12 C13 C14 -1.3(4) . . . . ?
C7 C12 C11 C10 1.7(4) . . . . ?
C7 C8 C9 C10 2.0(5) . . . . ?
C13 C12 C7 C6 -0.7(4) . . . . ?
C13 C12 C7 C8 178.3(2) . . . . ?
C13 C12 C11 C10 -178.1(3) . . . . ?
C13 C14 C15 C2 179.4(2) . . . . ?
C6 C5 C14 C15 178.6(2) . . . . ?
C6 C5 C14 C13 -1.0(4) . . . . ?
C6 C5 C4 C3 -178.2(3) . . . . ?
C6 C7 C8 C9 178.7(3) . . . . ?
C16 N1 C1 N2 172.2(3) . . . . ?
C16 N1 C1 C2 -8.1(5) . . . . ?
C16 N1 B1 F2 73.6(4) . . . . ?
C16 N1 B1 F1 -56.5(5) . . . . ?
C16 N1 B1 N2 -170.9(4) . . . . ?
C11 C12 C7 C6 179.5(2) . . . . ?
C11 C12 C7 C8 -1.5(4) . . . . ?
C11 C12 C13 C14 178.4(2) . . . . ?
C11 C10 C9 C8 -1.7(5) . . . . ?
C3 C2 C1 N1 -87.9(4) . . . . ?
C3 C2 C1 N2 91.7(4) . . . . ?
C3 C2 C15 C14 1.3(4) . . . . ?
C4 C5 C14 C15 -1.2(4) . . . . ?
C4 C5 C14 C13 179.1(2) . . . . ?
C4 C5 C6 C7 178.8(3) . . . . ?
C8 C7 C6 C5 -177.1(3) . . . . ?
C20 N2 C1 N1 -176.5(3) . . . . ?
C20 N2 C1 C2 3.8(5) . . . . ?
C20 N2 B1 F2 -68.1(5) . . . . ?
C20 N2 B1 F1 61.9(5) . . . . ?
C20 N2 B1 N1 175.5(4) . . . . ?
B1 N1 C1 N2 3.1(3) . . . . ?
B1 N1 C1 C2 -177.2(3) . . . . ?
B1 N1 C16 C18 96.4(4) . . . . ?
B1 N1 C16 C19 -22.2(5) . . . . ?
B1 N1 C16 C17 -139.6(4) . . . . ?
B1 N2 C1 N1 -3.1(3) . . . . ?
B1 N2 C1 C2 177.2(3) . . . . ?
B1 N2 C20 C21 -94.5(5) . . . . ?
B1 N2 C20 C22 144.1(5) . . . . ?
B1 N2 C20 C23 24.6(6) . . . . ?
B1 N2 C20 C21A -21.5(16) . . . . ?
B1 N2 C20 C22A -124.5(17) . . . . ?
B1 N2 C20 C23A 92.0(14) . . . . ?
